data_7060772
loop_
_publ_author_name
'Izmest'ev, Alexei N.'
'Gazieva, Galina A.'
'Anikina, Lada V.'
'Pukhov, Sergey A.'
'Karnoukhova, Valentina A.'
'Kolotyrkina, Natalya G.'
'Kravchenko, Angelina N.'

_publ_section_title
;
 Synthesis and evaluation of the antiproliferative activity of new
 heterylmethylidene derivatives of imidazothiazolotriazinones
;
_journal_issue 27
_journal_name_full 'New Journal of Chemistry'
_journal_page_first 12271
_journal_page_last 12285
_journal_paper_doi 10.1039/D1NJ02163J
_journal_volume 45
_journal_year 2021
_chemical_formula_moiety 'C16 H18 N6 O2 S'
_chemical_formula_sum 'C16 H18 N6 O2 S'
_chemical_formula_weight 358.42
_space_group_crystal_system monoclinic
_space_group_IT_number 14
_space_group_name_Hall '-P 2ybc'
_space_group_name_H-M_alt 'P 1 21/c 1'
_atom_sites_solution_hydrogens mixed
_atom_sites_solution_primary dual
_audit_creation_method SHELXL-2016/6
_audit_update_record
;
2021-03-04 deposited with the CCDC.	2021-06-08 downloaded from the CCDC.
;
_cell_angle_alpha 90
_cell_angle_beta 96.0910(10)
_cell_angle_gamma 90
_cell_formula_units_Z 4
_cell_length_a 14.3997(9)
_cell_length_b 14.7521(9)
_cell_length_c 7.6031(5)
_cell_measurement_reflns_used 561
_cell_measurement_temperature 120(2)
_cell_measurement_theta_max 25
_cell_measurement_theta_min 3
_cell_volume 1605.98(18)
_computing_cell_refinement 'Bruker SAINT'
_computing_data_collection 'Bruker APEX II'
_computing_data_reduction 'Bruker SAINT'
_computing_molecular_graphics 'SHELXTL (Sheldrick, 2008)'
_computing_publication_material 'SHELXTL (Sheldrick, 2008)'
_computing_structure_refinement 'SHELXL (Sheldrick, 2015b)'
_computing_structure_solution 'SHELXT (Sheldrick, 2015a)'
_diffrn_ambient_temperature 120(2)
_diffrn_detector_type 'Bruker APEX II CCD area detector'
_diffrn_measured_fraction_theta_full 1.000
_diffrn_measured_fraction_theta_max 0.999
_diffrn_measurement_device_type 'Bruker APEX DUO diffractometer'
_diffrn_measurement_method 'omega scans'
_diffrn_radiation_type MoK\a
_diffrn_radiation_wavelength 0.71073
_diffrn_reflns_av_R_equivalents 0.0330
_diffrn_reflns_av_unetI/netI 0.0268
_diffrn_reflns_Laue_measured_fraction_full 1.000
_diffrn_reflns_Laue_measured_fraction_max 0.999
_diffrn_reflns_limit_h_max 20
_diffrn_reflns_limit_h_min -20
_diffrn_reflns_limit_k_max 21
_diffrn_reflns_limit_k_min -21
_diffrn_reflns_limit_l_max 10
_diffrn_reflns_limit_l_min -10
_diffrn_reflns_number 21741
_diffrn_reflns_point_group_measured_fraction_full 1.000
_diffrn_reflns_point_group_measured_fraction_max 0.999
_diffrn_reflns_theta_full 25.242
_diffrn_reflns_theta_max 30.459
_diffrn_reflns_theta_min 1.982
_exptl_absorpt_coefficient_mu 0.227
_exptl_absorpt_correction_T_max 0.7461
_exptl_absorpt_correction_T_min 0.6996
_exptl_absorpt_correction_type multi-scan
_exptl_absorpt_process_details SADABS
_exptl_crystal_colour yellow
_exptl_crystal_density_diffrn 1.482
_exptl_crystal_description prism
_exptl_crystal_F_000 752
_exptl_crystal_size_max 0.260
_exptl_crystal_size_mid 0.230
_exptl_crystal_size_min 0.190
_refine_diff_density_max 0.482
_refine_diff_density_min -0.254
_refine_diff_density_rms 0.055
_refine_ls_extinction_method none
_refine_ls_goodness_of_fit_ref 1.036
_refine_ls_hydrogen_treatment mixed
_refine_ls_matrix_type full
_refine_ls_number_parameters 232
_refine_ls_number_reflns 4882
_refine_ls_number_restraints 0
_refine_ls_restrained_S_all 1.036
_refine_ls_R_factor_all 0.0444
_refine_ls_R_factor_gt 0.0352
_refine_ls_shift/su_max 0.000
_refine_ls_shift/su_mean 0.000
_refine_ls_structure_factor_coef Fsqd
_refine_ls_weighting_details 'w=1/[\s^2^(Fo^2^)+(0.0493P)^2^+0.5419P] where P=(Fo^2^+2Fc^2^)/3'
_refine_ls_weighting_scheme calc
_refine_ls_wR_factor_gt 0.0901
_refine_ls_wR_factor_ref 0.0957
_reflns_Friedel_coverage 0.000
_reflns_number_gt 4115
_reflns_number_total 4882
_reflns_threshold_expression I>2\s(I)
_cod_data_source_file d1nj02163j2.cif
_cod_data_source_block a
_cod_depositor_comments 'Adding full bibliography for 7060772.cif.'
_cod_original_sg_symbol_H-M 'P 21/c'
_cod_database_code 7060772
_shelx_shelxl_version_number 2016/6
_shelx_space_group_comment
;
The symmetry employed for this shelxl refinement is uniquely defined
by the following loop, which should always be used as a source of
symmetry information in preference to the above space-group names.
They are only intended as comments.
;
_shelx_estimated_absorpt_t_min 0.943
_shelx_estimated_absorpt_t_max 0.958

loop_
_space_group_symop_operation_xyz
'x, y, z'
'-x, y+1/2, -z+1/2'
'-x, -y, -z'
'x, -y-1/2, z-1/2'

loop_
_atom_site_label
_atom_site_type_symbol
_atom_site_fract_x
_atom_site_fract_y
_atom_site_fract_z
_atom_site_U_iso_or_equiv
_atom_site_adp_type
_atom_site_occupancy
_atom_site_site_symmetry_order
_atom_site_calc_flag
_atom_site_refinement_flags_posn
_atom_site_refinement_flags_adp
_atom_site_refinement_flags_occupancy
_atom_site_disorder_assembly
_atom_site_disorder_group
S1 S 0.45401(2) 0.42226(2) 0.85052(4) 0.01650(8) Uani 1 1 d . . . . .
O1 O 0.04899(6) 0.56737(6) 0.77365(12) 0.02107(19) Uani 1 1 d . . . . .
O2 O 0.24945(6) 0.30477(6) 0.57178(12) 0.02096(19) Uani 1 1 d . . . . .
N1 N 0.15227(7) 0.51448(6) 1.00589(13) 0.01439(18) Uani 1 1 d . . . . .
N2 N 0.11170(7) 0.42207(6) 0.77842(12) 0.01324(18) Uani 1 1 d . . . . .
N3 N 0.26387(7) 0.41612(7) 1.18468(13) 0.01626(19) Uani 1 1 d . . . . .
H3N H 0.2645(12) 0.4467(12) 1.284(2) 0.030(4) Uiso 1 1 d . . . . .
N4 N 0.34766(7) 0.43654(7) 1.11413(13) 0.01663(19) Uani 1 1 d . . . . .
N5 N 0.27663(6) 0.37991(6) 0.83732(12) 0.01234(18) Uani 1 1 d . . . . .
N6 N 0.68414(7) 0.43662(7) 0.50866(14) 0.0189(2) Uani 1 1 d . . . . .
C1 C 0.09901(7) 0.50790(7) 0.84485(15) 0.0144(2) Uani 1 1 d . . . . .
C2 C 0.17812(8) 0.42265(7) 1.06935(14) 0.0128(2) Uani 1 1 d . . . . .
H2A H 0.126158 0.397424 1.131885 0.015 Uiso 1 1 calc R U . . .
C3 C 0.18046(7) 0.37201(7) 0.89171(14) 0.01187(19) Uani 1 1 d . . . . .
H3A H 0.161726 0.307116 0.902040 0.014 Uiso 1 1 calc R U . . .
C4 C 0.34966(8) 0.41548(8) 0.95205(15) 0.0139(2) Uani 1 1 d . . . . .
C5 C 0.30165(8) 0.34625(7) 0.67974(15) 0.0133(2) Uani 1 1 d . . . . .
C6 C 0.40139(7) 0.36863(7) 0.66013(14) 0.0130(2) Uani 1 1 d . . . . .
C7 C 0.43804(8) 0.34787(7) 0.50909(15) 0.0136(2) Uani 1 1 d . . . . .
H7A H 0.396995 0.317270 0.422665 0.016 Uiso 1 1 calc R U . . .
C8 C 0.53139(8) 0.36546(7) 0.45874(14) 0.0134(2) Uani 1 1 d . . . . .
C9 C 0.59837(8) 0.42010(8) 0.55590(16) 0.0166(2) Uani 1 1 d . . . . .
H9A H 0.581998 0.447115 0.661768 0.020 Uiso 1 1 calc R U . . .
C10 C 0.70682(8) 0.39744(8) 0.35985(17) 0.0196(2) Uani 1 1 d . . . . .
H10A H 0.767775 0.407065 0.326413 0.024 Uiso 1 1 calc R U . . .
C11 C 0.64534(9) 0.34332(9) 0.25200(17) 0.0209(2) Uani 1 1 d . . . . .
H11A H 0.663778 0.317544 0.146590 0.025 Uiso 1 1 calc R U . . .
C12 C 0.55681(8) 0.32777(8) 0.30120(15) 0.0176(2) Uani 1 1 d . . . . .
H12A H 0.513493 0.291755 0.228665 0.021 Uiso 1 1 calc R U . . .
C13 C 0.13092(8) 0.58555(8) 1.12998(16) 0.0176(2) Uani 1 1 d . . . . .
H13A H 0.139593 0.561211 1.251963 0.021 Uiso 1 1 calc R U . . .
H13B H 0.064703 0.603742 1.104089 0.021 Uiso 1 1 calc R U . . .
C14 C 0.19281(9) 0.66824(9) 1.11834(18) 0.0230(3) Uani 1 1 d . . . . .
H14A H 0.176940 0.713872 1.203923 0.034 Uiso 1 1 calc R U . . .
H14B H 0.183018 0.693612 0.998680 0.034 Uiso 1 1 calc R U . . .
H14C H 0.258411 0.650589 1.144889 0.034 Uiso 1 1 calc R U . . .
C15 C 0.06740(8) 0.39508(8) 0.60399(15) 0.0172(2) Uani 1 1 d . . . . .
H15A H 0.113606 0.400343 0.516959 0.021 Uiso 1 1 calc R U . . .
H15B H 0.015501 0.437370 0.567654 0.021 Uiso 1 1 calc R U . . .
C16 C 0.02965(8) 0.29903(8) 0.60001(17) 0.0198(2) Uani 1 1 d . . . . .
H16A H 0.000891 0.284841 0.480556 0.030 Uiso 1 1 calc R U . . .
H16B H -0.017236 0.293620 0.683911 0.030 Uiso 1 1 calc R U . . .
H16C H 0.080893 0.256582 0.633007 0.030 Uiso 1 1 calc R U . . .

loop_
_atom_site_aniso_label
_atom_site_aniso_U_11
_atom_site_aniso_U_22
_atom_site_aniso_U_33
_atom_site_aniso_U_23
_atom_site_aniso_U_13
_atom_site_aniso_U_12
S1 0.01190(13) 0.02395(15) 0.01368(13) -0.00591(10) 0.00147(9) -0.00248(10)
O1 0.0224(4) 0.0163(4) 0.0237(5) 0.0012(3) -0.0013(3) 0.0058(3)
O2 0.0179(4) 0.0265(5) 0.0187(4) -0.0093(3) 0.0031(3) -0.0072(3)
N1 0.0160(4) 0.0128(4) 0.0144(4) -0.0022(3) 0.0017(3) 0.0007(3)
N2 0.0142(4) 0.0124(4) 0.0123(4) -0.0007(3) -0.0022(3) 0.0017(3)
N3 0.0139(4) 0.0248(5) 0.0101(4) -0.0004(4) 0.0010(3) -0.0004(4)
N4 0.0126(4) 0.0236(5) 0.0137(4) -0.0022(4) 0.0013(3) -0.0004(4)
N5 0.0110(4) 0.0153(4) 0.0106(4) -0.0014(3) 0.0007(3) -0.0014(3)
N6 0.0149(5) 0.0224(5) 0.0197(5) 0.0002(4) 0.0028(4) -0.0018(4)
C1 0.0132(5) 0.0139(5) 0.0162(5) 0.0003(4) 0.0026(4) -0.0007(4)
C2 0.0128(5) 0.0142(5) 0.0115(5) 0.0005(4) 0.0020(4) -0.0006(4)
C3 0.0107(4) 0.0134(5) 0.0114(5) 0.0010(4) 0.0008(4) 0.0000(4)
C4 0.0114(5) 0.0168(5) 0.0132(5) -0.0014(4) 0.0000(4) -0.0003(4)
C5 0.0136(5) 0.0133(5) 0.0132(5) -0.0005(4) 0.0020(4) -0.0002(4)
C6 0.0127(5) 0.0122(5) 0.0138(5) -0.0012(4) 0.0003(4) -0.0001(4)
C7 0.0133(5) 0.0134(5) 0.0139(5) -0.0013(4) 0.0010(4) -0.0005(4)
C8 0.0141(5) 0.0134(5) 0.0127(5) 0.0004(4) 0.0018(4) 0.0014(4)
C9 0.0157(5) 0.0194(5) 0.0149(5) -0.0019(4) 0.0023(4) -0.0010(4)
C10 0.0168(5) 0.0214(6) 0.0215(6) 0.0023(5) 0.0058(4) 0.0007(4)
C11 0.0224(6) 0.0225(6) 0.0194(6) -0.0025(4) 0.0089(5) 0.0011(5)
C12 0.0190(5) 0.0184(5) 0.0156(5) -0.0028(4) 0.0037(4) -0.0008(4)
C13 0.0173(5) 0.0164(5) 0.0199(5) -0.0058(4) 0.0058(4) -0.0017(4)
C14 0.0236(6) 0.0191(6) 0.0270(6) -0.0056(5) 0.0064(5) -0.0052(5)
C15 0.0196(5) 0.0185(5) 0.0125(5) -0.0005(4) -0.0024(4) 0.0009(4)
C16 0.0182(5) 0.0208(6) 0.0203(6) -0.0071(4) 0.0010(4) -0.0021(4)

loop_
_atom_type_symbol
_atom_type_description
_atom_type_scat_dispersion_real
_atom_type_scat_dispersion_imag
_atom_type_scat_source
C C 0.0033 0.0016 'International Tables Vol C Tables 4.2.6.8 and 6.1.1.4'
H H 0.0000 0.0000 'International Tables Vol C Tables 4.2.6.8 and 6.1.1.4'
N N 0.0061 0.0033 'International Tables Vol C Tables 4.2.6.8 and 6.1.1.4'
O O 0.0106 0.0060 'International Tables Vol C Tables 4.2.6.8 and 6.1.1.4'
S S 0.1246 0.1234 'International Tables Vol C Tables 4.2.6.8 and 6.1.1.4'

loop_
_geom_angle_atom_site_label_1
_geom_angle_atom_site_label_2
_geom_angle_atom_site_label_3
_geom_angle
_geom_angle_site_symmetry_1
_geom_angle_site_symmetry_3
_geom_angle_publ_flag
C6 S1 C4 91.27(5) . . ?
C1 N1 C13 119.19(10) . . ?
C1 N1 C2 108.90(9) . . ?
C13 N1 C2 120.70(9) . . ?
C1 N2 C3 111.05(9) . . ?
C1 N2 C15 121.20(9) . . ?
C3 N2 C15 127.32(9) . . ?
N4 N3 C2 117.98(9) . . ?
N4 N3 H3N 106.7(11) . . ?
C2 N3 H3N 114.8(11) . . ?
C4 N4 N3 115.20(10) . . ?
C5 N5 C4 115.42(9) . . ?
C5 N5 C3 123.26(9) . . ?
C4 N5 C3 121.09(9) . . ?
C10 N6 C9 117.38(10) . . ?
O1 C1 N1 126.06(11) . . ?
O1 C1 N2 126.10(11) . . ?
N1 C1 N2 107.85(9) . . ?
N3 C2 N1 115.57(9) . . ?
N3 C2 C3 113.75(9) . . ?
N1 C2 C3 100.74(8) . . ?
N3 C2 H2A 108.8 . . ?
N1 C2 H2A 108.8 . . ?
C3 C2 H2A 108.8 . . ?
N2 C3 N5 113.12(9) . . ?
N2 C3 C2 101.35(8) . . ?
N5 C3 C2 108.13(8) . . ?
N2 C3 H3A 111.3 . . ?
N5 C3 H3A 111.3 . . ?
C2 C3 H3A 111.3 . . ?
N4 C4 N5 127.11(10) . . ?
N4 C4 S1 121.15(9) . . ?
N5 C4 S1 111.61(8) . . ?
O2 C5 N5 124.53(10) . . ?
O2 C5 C6 125.04(10) . . ?
N5 C5 C6 110.43(9) . . ?
C7 C6 C5 120.07(10) . . ?
C7 C6 S1 129.24(9) . . ?
C5 C6 S1 110.68(8) . . ?
C6 C7 C8 129.60(10) . . ?
C6 C7 H7A 115.2 . . ?
C8 C7 H7A 115.2 . . ?
C12 C8 C9 116.69(10) . . ?
C12 C8 C7 118.96(10) . . ?
C9 C8 C7 124.33(10) . . ?
N6 C9 C8 124.21(11) . . ?
N6 C9 H9A 117.9 . . ?
C8 C9 H9A 117.9 . . ?
N6 C10 C11 123.18(11) . . ?
N6 C10 H10A 118.4 . . ?
C11 C10 H10A 118.4 . . ?
C12 C11 C10 118.79(11) . . ?
C12 C11 H11A 120.6 . . ?
C10 C11 H11A 120.6 . . ?
C11 C12 C8 119.71(11) . . ?
C11 C12 H12A 120.1 . . ?
C8 C12 H12A 120.1 . . ?
N1 C13 C14 111.89(10) . . ?
N1 C13 H13A 109.2 . . ?
C14 C13 H13A 109.2 . . ?
N1 C13 H13B 109.2 . . ?
C14 C13 H13B 109.2 . . ?
H13A C13 H13B 107.9 . . ?
C13 C14 H14A 109.5 . . ?
C13 C14 H14B 109.5 . . ?
H14A C14 H14B 109.5 . . ?
C13 C14 H14C 109.5 . . ?
H14A C14 H14C 109.5 . . ?
H14B C14 H14C 109.5 . . ?
N2 C15 C16 113.13(10) . . ?
N2 C15 H15A 109.0 . . ?
C16 C15 H15A 109.0 . . ?
N2 C15 H15B 109.0 . . ?
C16 C15 H15B 109.0 . . ?
H15A C15 H15B 107.8 . . ?
C15 C16 H16A 109.5 . . ?
C15 C16 H16B 109.5 . . ?
H16A C16 H16B 109.5 . . ?
C15 C16 H16C 109.5 . . ?
H16A C16 H16C 109.5 . . ?
H16B C16 H16C 109.5 . . ?

loop_
_geom_bond_atom_site_label_1
_geom_bond_atom_site_label_2
_geom_bond_distance
_geom_bond_site_symmetry_2
_geom_bond_publ_flag
S1 C6 1.7502(11) . ?
S1 C4 1.7635(12) . ?
O1 C1 1.2242(14) . ?
O2 C5 1.2175(13) . ?
N1 C1 1.3775(14) . ?
N1 C13 1.4648(14) . ?
N1 C2 1.4726(14) . ?
N2 C1 1.3826(14) . ?
N2 C3 1.4444(13) . ?
N2 C15 1.4645(14) . ?
N3 N4 1.4041(14) . ?
N3 C2 1.4398(14) . ?
N3 H3N 0.882(18) . ?
N4 C4 1.2742(15) . ?
N5 C5 1.3796(14) . ?
N5 C4 1.3956(14) . ?
N5 C3 1.4913(14) . ?
N6 C10 1.3414(16) . ?
N6 C9 1.3446(15) . ?
C2 C3 1.5468(15) . ?
C2 H2A 1.0000 . ?
C3 H3A 1.0000 . ?
C5 C6 1.4964(15) . ?
C6 C7 1.3489(15) . ?
C7 C8 1.4595(15) . ?
C7 H7A 0.9500 . ?
C8 C12 1.4038(15) . ?
C8 C9 1.4052(15) . ?
C9 H9A 0.9500 . ?
C10 C11 1.3926(18) . ?
C10 H10A 0.9500 . ?
C11 C12 1.3853(17) . ?
C11 H11A 0.9500 . ?
C12 H12A 0.9500 . ?
C13 C14 1.5188(17) . ?
C13 H13A 0.9900 . ?
C13 H13B 0.9900 . ?
C14 H14A 0.9800 . ?
C14 H14B 0.9800 . ?
C14 H14C 0.9800 . ?
C15 C16 1.5167(17) . ?
C15 H15A 0.9900 . ?
C15 H15B 0.9900 . ?
C16 H16A 0.9800 . ?
C16 H16B 0.9800 . ?
C16 H16C 0.9800 . ?

loop_
_geom_hbond_atom_site_label_D
_geom_hbond_atom_site_label_H
_geom_hbond_atom_site_label_A
_geom_hbond_distance_DH
_geom_hbond_distance_HA
_geom_hbond_distance_DA
_geom_hbond_angle_DHA
_geom_hbond_site_symmetry_A
N3 H3N N6 0.882(18) 2.395(18) 3.2163(15) 155.1(15) 3_667

loop_
_geom_torsion_atom_site_label_1
_geom_torsion_atom_site_label_2
_geom_torsion_atom_site_label_3
_geom_torsion_atom_site_label_4
_geom_torsion
_geom_torsion_site_symmetry_1
_geom_torsion_site_symmetry_2
_geom_torsion_site_symmetry_3
_geom_torsion_site_symmetry_4
_geom_torsion_publ_flag
C2 N3 N4 C4 -33.47(15) . . . . ?
C13 N1 C1 O1 18.54(17) . . . . ?
C2 N1 C1 O1 162.60(11) . . . . ?
C13 N1 C1 N2 -161.13(10) . . . . ?
C2 N1 C1 N2 -17.08(12) . . . . ?
C3 N2 C1 O1 176.04(11) . . . . ?
C15 N2 C1 O1 3.09(18) . . . . ?
C3 N2 C1 N1 -4.28(12) . . . . ?
C15 N2 C1 N1 -177.23(10) . . . . ?
N4 N3 C2 N1 -65.73(13) . . . . ?
N4 N3 C2 C3 50.13(13) . . . . ?
C1 N1 C2 N3 152.56(9) . . . . ?
C13 N1 C2 N3 -64.02(13) . . . . ?
C1 N1 C2 C3 29.52(11) . . . . ?
C13 N1 C2 C3 172.94(9) . . . . ?
C1 N2 C3 N5 -93.43(11) . . . . ?
C15 N2 C3 N5 78.98(13) . . . . ?
C1 N2 C3 C2 22.09(11) . . . . ?
C15 N2 C3 C2 -165.49(10) . . . . ?
C5 N5 C3 N2 -65.12(13) . . . . ?
C4 N5 C3 N2 120.62(11) . . . . ?
C5 N5 C3 C2 -176.52(9) . . . . ?
C4 N5 C3 C2 9.21(13) . . . . ?
N3 C2 C3 N2 -154.11(9) . . . . ?
N1 C2 C3 N2 -29.81(10) . . . . ?
N3 C2 C3 N5 -34.96(12) . . . . ?
N1 C2 C3 N5 89.34(9) . . . . ?
N3 N4 C4 N5 4.04(17) . . . . ?
N3 N4 C4 S1 -171.46(8) . . . . ?
C5 N5 C4 N4 -167.59(11) . . . . ?
C3 N5 C4 N4 7.10(17) . . . . ?
C5 N5 C4 S1 8.27(12) . . . . ?
C3 N5 C4 S1 -177.04(8) . . . . ?
C6 S1 C4 N4 171.62(10) . . . . ?
C6 S1 C4 N5 -4.52(9) . . . . ?
C4 N5 C5 O2 172.39(11) . . . . ?
C3 N5 C5 O2 -2.18(17) . . . . ?
C4 N5 C5 C6 -8.08(13) . . . . ?
C3 N5 C5 C6 177.36(9) . . . . ?
O2 C5 C6 C7 4.52(18) . . . . ?
N5 C5 C6 C7 -175.02(10) . . . . ?
O2 C5 C6 S1 -176.13(10) . . . . ?
N5 C5 C6 S1 4.34(11) . . . . ?
C4 S1 C6 C7 179.39(11) . . . . ?
C4 S1 C6 C5 0.11(8) . . . . ?
C5 C6 C7 C8 177.93(10) . . . . ?
S1 C6 C7 C8 -1.30(19) . . . . ?
C6 C7 C8 C12 172.61(12) . . . . ?
C6 C7 C8 C9 -8.97(19) . . . . ?
C10 N6 C9 C8 -0.62(18) . . . . ?
C12 C8 C9 N6 -1.14(17) . . . . ?
C7 C8 C9 N6 -179.59(11) . . . . ?
C9 N6 C10 C11 1.73(18) . . . . ?
N6 C10 C11 C12 -1.00(19) . . . . ?
C10 C11 C12 C8 -0.89(18) . . . . ?
C9 C8 C12 C11 1.86(17) . . . . ?
C7 C8 C12 C11 -179.61(11) . . . . ?
C1 N1 C13 C14 -96.93(13) . . . . ?
C2 N1 C13 C14 123.31(11) . . . . ?
C1 N2 C15 C16 -139.53(11) . . . . ?
C3 N2 C15 C16 48.75(15) . . . . ?
